data_4124829
loop_
_publ_author_name
'Gu, Xiao'
'Xu, Xiaomin'
'Li, Huiyan'
'Liu, Zhifeng'
'Miao, Qian'

_publ_section_title
;
 Synthesis, Molecular Packing, and Thin Film Transistors of
 Dibenzo[a,m]rubicenes.
;
_journal_issue 51
_journal_name_full 'Journal of the American Chemical Society'
_journal_page_first 16203
_journal_page_last 16208
_journal_paper_doi 10.1021/jacs.5b10687
_journal_volume 137
_journal_year 2015
_chemical_formula_sum 'C34 H18'
_chemical_formula_weight 426.48
_chemical_name_systematic
; 
 dibenzo[a,m]rubicene 
;
_space_group_IT_number 15
_symmetry_cell_setting monoclinic
_symmetry_space_group_name_Hall '-C 2yc'
_symmetry_space_group_name_H-M 'C 1 2/c 1'
_atom_sites_solution_hydrogens geom
_atom_sites_solution_primary direct
_atom_sites_solution_secondary difmap
_audit_creation_method SHELXL-97
_cell_angle_alpha 90.00
_cell_angle_beta 110.371(2)
_cell_angle_gamma 90.00
_cell_formula_units_Z 8
_cell_length_a 45.980(4)
_cell_length_b 3.9168(3)
_cell_length_c 23.698(2)
_cell_measurement_reflns_used 246
_cell_measurement_temperature 296(2)
_cell_measurement_theta_max 15
_cell_measurement_theta_min 15
_cell_volume 4001.0(6)
_computing_cell_refinement 'BRUKER KAPPA APEXII DUO DIFFRACTOMETER'
_computing_data_collection 'BRUKER KAPPA APEXII DUO DIFFRACTOMETER'
_computing_data_reduction 'BRUKER KAPPA APEXII DUO DIFFRACTOMETER'
_computing_molecular_graphics 'SIEMENS SHELXTL'
_computing_publication_material 'SIEMENS SHELXTL'
_computing_structure_refinement 'SHELXL-97 (Sheldrick, 2008)'
_computing_structure_solution 'SHELXS-97 (Sheldrick, 2008)'
_diffrn_ambient_temperature 296(2)
_diffrn_measured_fraction_theta_full 1.000
_diffrn_measured_fraction_theta_max 1.000
_diffrn_measurement_device_type 'BRUKER KAPPA APEXII DUO DIFFRACTOMETER'
_diffrn_measurement_method 'PHI & OMEGA SCAN'
_diffrn_radiation_monochromator graphite
_diffrn_radiation_source 'fine-focus sealed tube'
_diffrn_radiation_type MoK\a
_diffrn_radiation_wavelength 0.71073
_diffrn_reflns_av_R_equivalents 0.0529
_diffrn_reflns_av_sigmaI/netI 0.0521
_diffrn_reflns_limit_h_max 54
_diffrn_reflns_limit_h_min -54
_diffrn_reflns_limit_k_max 4
_diffrn_reflns_limit_k_min -2
_diffrn_reflns_limit_l_max 28
_diffrn_reflns_limit_l_min -28
_diffrn_reflns_number 16018
_diffrn_reflns_theta_full 25.25
_diffrn_reflns_theta_max 25.25
_diffrn_reflns_theta_min 0.94
_exptl_absorpt_coefficient_mu 0.080
_exptl_absorpt_correction_T_max 0.7456
_exptl_absorpt_correction_T_min 0.6320
_exptl_absorpt_correction_type multi-scan
_exptl_crystal_colour orange
_exptl_crystal_density_diffrn 1.416
_exptl_crystal_density_method 'not measured'
_exptl_crystal_description block
_exptl_crystal_F_000 1776
_exptl_crystal_size_max 0.40
_exptl_crystal_size_mid 0.30
_exptl_crystal_size_min 0.20
_refine_diff_density_max 0.385
_refine_diff_density_min -0.182
_refine_diff_density_rms 0.046
_refine_ls_extinction_method none
_refine_ls_goodness_of_fit_ref 0.993
_refine_ls_hydrogen_treatment riding
_refine_ls_matrix_type full
_refine_ls_number_parameters 307
_refine_ls_number_reflns 3629
_refine_ls_number_restraints 0
_refine_ls_restrained_S_all 0.993
_refine_ls_R_factor_all 0.0944
_refine_ls_R_factor_gt 0.0470
_refine_ls_shift/su_max 0.001
_refine_ls_shift/su_mean 0.000
_refine_ls_structure_factor_coef Fsqd
_refine_ls_weighting_details 'calc w=1/[\s^2^(Fo^2^)+(0.0655P)^2^+0.9381P] where P=(Fo^2^+2Fc^2^)/3'
_refine_ls_weighting_scheme calc
_refine_ls_wR_factor_gt 0.1014
_refine_ls_wR_factor_ref 0.1280
_reflns_number_gt 2298
_reflns_number_total 3629
_reflns_threshold_expression >2sigma(I)
_cod_data_source_file ja5b10687_si_002.cif
_cod_data_source_block dibenzorubicene
_cod_depositor_comments
;
The following automatic conversions were performed:

'_symmetry_cell_setting' value 'Monoclinic' changed to 'monoclinic'
according to
/usr/data/users/saulius/crontab/automatic-downloads/current/ACS/lib/dictionaries/cif_core.dic
dictionary named 'cif_core.dic' version 2.4.2 from 2011-04-26.

Automatic conversion script
Id: cif_fix_values 4268 2015-11-12 08:31:59Z antanas 
;
_cod_original_cell_volume 4000.9(6)
_cod_original_sg_symbol_H-M C2/c
_cod_database_code 4124829

loop_
_symmetry_equiv_pos_as_xyz
'x, y, z'
'-x, y, -z+1/2'
'x+1/2, y+1/2, z'
'-x+1/2, y+1/2, -z+1/2'
'-x, -y, -z'
'x, -y, z-1/2'
'-x+1/2, -y+1/2, -z'
'x+1/2, -y+1/2, z-1/2'

loop_
_atom_site_label
_atom_site_type_symbol
_atom_site_fract_x
_atom_site_fract_y
_atom_site_fract_z
_atom_site_U_iso_or_equiv
_atom_site_adp_type
_atom_site_occupancy
_atom_site_symmetry_multiplicity
_atom_site_calc_flag
_atom_site_refinement_flags
C1 C 0.18153(5) 0.7792(6) 0.22442(10) 0.0365(6) Uani 1 1 d .
C2 C 0.20588(5) 0.6641(6) 0.21080(11) 0.0412(6) Uani 1 1 d .
H2A H 0.2227 0.5662 0.2406 0.049 Uiso 1 1 calc R
C3 C 0.20586(5) 0.6922(6) 0.15038(11) 0.0379(6) Uani 1 1 d .
C4 C 0.23265(5) 0.6147(6) 0.13754(12) 0.0442(6) Uani 1 1 d .
H4A H 0.2497 0.5223 0.1676 0.053 Uiso 1 1 calc R
C5 C 0.23421(6) 0.6719(7) 0.08185(12) 0.0479(7) Uani 1 1 d .
H5A H 0.2519 0.6111 0.0738 0.058 Uiso 1 1 calc R
C6 C 0.20930(5) 0.8210(6) 0.03728(11) 0.0448(6) Uani 1 1 d .
H6A H 0.2108 0.8720 0.0000 0.054 Uiso 1 1 calc R
C7 C 0.18241(5) 0.8936(6) 0.04813(11) 0.0400(6) Uani 1 1 d .
H7A H 0.1660 0.9952 0.0180 0.048 Uiso 1 1 calc R
C8 C 0.17925(5) 0.8180(6) 0.10352(10) 0.0354(6) Uani 1 1 d .
C9 C 0.15099(5) 0.8904(5) 0.11667(10) 0.0331(5) Uani 1 1 d .
C10 C 0.12056(5) 0.9452(5) 0.07619(10) 0.0335(5) Uani 1 1 d .
C11 C 0.10386(5) 0.8813(6) 0.01111(10) 0.0351(6) Uani 1 1 d .
C12 C 0.11203(5) 0.7179(6) -0.03330(10) 0.0392(6) Uani 1 1 d .
H12A H 0.1319 0.6307 -0.0244 0.047 Uiso 1 1 calc R
C13 C 0.09033(6) 0.6856(6) -0.09095(11) 0.0439(6) Uani 1 1 d .
H13A H 0.0960 0.5789 -0.1206 0.053 Uiso 1 1 calc R
C14 C 0.06045(6) 0.8084(7) -0.10521(11) 0.0471(7) Uani 1 1 d .
H14A H 0.0464 0.7907 -0.1443 0.057 Uiso 1 1 calc R
C15 C 0.05154(6) 0.9586(6) -0.06071(11) 0.0441(6) Uani 1 1 d .
H15A H 0.0313 1.0368 -0.0696 0.053 Uiso 1 1 calc R
C16 C 0.07294(5) 0.9909(6) -0.00311(11) 0.0366(6) Uani 1 1 d .
C17 C 0.06916(5) 1.1122(6) 0.05261(11) 0.0375(6) Uani 1 1 d .
C18 C 0.04447(5) 1.2280(6) 0.06467(11) 0.0433(6) Uani 1 1 d .
H18A H 0.0253 1.2459 0.0340 0.052 Uiso 1 1 calc R
C19 C 0.04785(5) 1.3239(6) 0.12505(11) 0.0374(6) Uani 1 1 d .
C20 C 0.02252(6) 1.4690(6) 0.13670(12) 0.0453(6) Uani 1 1 d .
H20A H 0.0035 1.4858 0.1055 0.054 Uiso 1 1 calc R
C21 C 0.02515(6) 1.5861(6) 0.19276(13) 0.0511(7) Uani 1 1 d .
H21A H 0.0080 1.6748 0.1999 0.061 Uiso 1 1 calc R
C22 C 0.05372(6) 1.5706(6) 0.23869(12) 0.0460(6) Uani 1 1 d .
H22A H 0.0560 1.6598 0.2764 0.055 Uiso 1 1 calc R
C23 C 0.07875(5) 1.4242(6) 0.22898(11) 0.0393(6) Uani 1 1 d .
H23A H 0.0977 1.4170 0.2605 0.047 Uiso 1 1 calc R
C24 C 0.07665(5) 1.2852(6) 0.17311(10) 0.0340(5) Uani 1 1 d .
C25 C 0.10281(5) 1.1256(5) 0.16155(10) 0.0328(5) Uani 1 1 d .
C26 C 0.09846(5) 1.0686(5) 0.10034(10) 0.0328(5) Uani 1 1 d .
C27 C 0.13165(5) 1.0071(6) 0.20249(10) 0.0343(5) Uani 1 1 d .
C28 C 0.15419(5) 0.9029(5) 0.17774(10) 0.0332(5) Uani 1 1 d .
C29 C 0.14515(5) 0.9319(5) 0.26845(10) 0.0348(5) Uani 1 1 d .
C30 C 0.13384(5) 0.9445(6) 0.31559(10) 0.0404(6) Uani 1 1 d .
H30A H 0.1140 1.0276 0.3089 0.048 Uiso 1 1 calc R
C31 C 0.15201(6) 0.8336(6) 0.37257(11) 0.0457(6) Uani 1 1 d .
H31A H 0.1442 0.8471 0.4039 0.055 Uiso 1 1 calc R
C32 C 0.18145(6) 0.7033(6) 0.38377(11) 0.0462(7) Uani 1 1 d .
H32A H 0.1934 0.6319 0.4223 0.055 Uiso 1 1 calc R
C33 C 0.19303(5) 0.6798(6) 0.33749(11) 0.0421(6) Uani 1 1 d .
H33A H 0.2127 0.5889 0.3444 0.051 Uiso 1 1 calc R
C34 C 0.17515(5) 0.7929(6) 0.28071(10) 0.0367(6) Uani 1 1 d .

loop_
_atom_site_aniso_label
_atom_site_aniso_U_11
_atom_site_aniso_U_22
_atom_site_aniso_U_33
_atom_site_aniso_U_23
_atom_site_aniso_U_13
_atom_site_aniso_U_12
C1 0.0282(13) 0.0337(14) 0.0447(15) -0.0006(10) 0.0091(11) -0.0015(10)
C2 0.0296(13) 0.0410(14) 0.0465(16) 0.0006(11) 0.0049(11) 0.0030(11)
C3 0.0326(13) 0.0359(13) 0.0444(15) -0.0049(11) 0.0126(11) -0.0019(10)
C4 0.0302(13) 0.0479(16) 0.0515(17) -0.0047(12) 0.0103(12) 0.0052(11)
C5 0.0349(14) 0.0547(17) 0.0580(18) -0.0093(13) 0.0211(13) 0.0008(12)
C6 0.0391(15) 0.0497(16) 0.0488(16) -0.0040(12) 0.0195(13) -0.0064(12)
C7 0.0311(13) 0.0431(15) 0.0439(15) -0.0009(11) 0.0109(11) -0.0007(11)
C8 0.0310(13) 0.0330(13) 0.0426(15) -0.0024(10) 0.0133(11) -0.0029(10)
C9 0.0288(12) 0.0295(13) 0.0421(14) 0.0024(10) 0.0135(11) -0.0001(9)
C10 0.0314(13) 0.0320(13) 0.0381(14) 0.0020(10) 0.0131(11) -0.0008(10)
C11 0.0324(13) 0.0347(14) 0.0371(14) 0.0038(10) 0.0106(11) -0.0017(10)
C12 0.0324(13) 0.0388(14) 0.0469(16) 0.0007(11) 0.0148(12) -0.0016(10)
C13 0.0430(15) 0.0473(15) 0.0413(16) -0.0021(11) 0.0144(12) -0.0050(12)
C14 0.0443(16) 0.0523(16) 0.0377(15) 0.0007(12) 0.0055(12) -0.0030(13)
C15 0.0334(13) 0.0445(15) 0.0509(17) 0.0025(12) 0.0102(12) 0.0021(11)
C16 0.0354(13) 0.0347(13) 0.0388(14) 0.0043(10) 0.0116(11) -0.0011(10)
C17 0.0311(13) 0.0352(14) 0.0450(15) 0.0056(10) 0.0118(11) 0.0007(10)
C18 0.0319(14) 0.0443(15) 0.0493(17) 0.0043(11) 0.0087(12) 0.0043(11)
C19 0.0336(13) 0.0337(13) 0.0452(15) 0.0038(10) 0.0142(11) 0.0019(10)
C20 0.0336(14) 0.0432(15) 0.0600(18) 0.0051(12) 0.0174(12) 0.0069(11)
C21 0.0460(16) 0.0500(17) 0.067(2) 0.0027(14) 0.0317(15) 0.0082(13)
C22 0.0508(17) 0.0403(15) 0.0532(17) -0.0027(12) 0.0259(14) 0.0028(12)
C23 0.0373(14) 0.0354(14) 0.0461(16) 0.0004(11) 0.0157(11) 0.0000(11)
C24 0.0326(13) 0.0287(12) 0.0437(15) 0.0018(10) 0.0172(11) -0.0027(10)
C25 0.0276(12) 0.0293(12) 0.0410(14) 0.0015(10) 0.0113(10) -0.0029(9)
C26 0.0276(12) 0.0301(13) 0.0386(14) 0.0026(10) 0.0089(10) -0.0016(9)
C27 0.0322(13) 0.0316(13) 0.0394(14) -0.0013(10) 0.0127(11) -0.0038(10)
C28 0.0264(12) 0.0322(13) 0.0386(14) 0.0014(10) 0.0083(10) -0.0021(10)
C29 0.0323(13) 0.0336(13) 0.0361(14) -0.0020(10) 0.0090(11) -0.0053(10)
C30 0.0372(14) 0.0425(15) 0.0400(15) -0.0026(11) 0.0116(12) -0.0034(11)
C31 0.0512(16) 0.0456(16) 0.0402(16) -0.0027(11) 0.0160(13) -0.0076(12)
C32 0.0488(16) 0.0469(15) 0.0359(15) 0.0048(11) 0.0059(12) -0.0048(12)
C33 0.0369(14) 0.0401(14) 0.0459(16) 0.0015(11) 0.0099(12) -0.0016(11)
C34 0.0339(13) 0.0369(14) 0.0361(14) 0.0012(10) 0.0083(11) -0.0051(10)

loop_
_atom_type_symbol
_atom_type_description
_atom_type_scat_dispersion_real
_atom_type_scat_dispersion_imag
_atom_type_scat_source
C C 0.0033 0.0016 'International Tables Vol C Tables 4.2.6.8 and 6.1.1.4'
H H 0.0000 0.0000 'International Tables Vol C Tables 4.2.6.8 and 6.1.1.4'

loop_
_geom_angle_atom_site_label_1
_geom_angle_atom_site_label_2
_geom_angle_atom_site_label_3
_geom_angle
C2 C1 C28 120.4(2)
C2 C1 C34 132.7(2)
C28 C1 C34 106.8(2)
C1 C2 C3 120.1(2)
C4 C3 C8 119.2(2)
C4 C3 C2 120.3(2)
C8 C3 C2 120.4(2)
C5 C4 C3 121.4(2)
C4 C5 C6 119.8(2)
C7 C6 C5 120.1(2)
C6 C7 C8 121.6(2)
C7 C8 C3 117.5(2)
C7 C8 C9 123.2(2)
C3 C8 C9 119.1(2)
C28 C9 C10 114.8(2)
C28 C9 C8 116.3(2)
C10 C9 C8 128.9(2)
C9 C10 C26 117.3(2)
C9 C10 C11 135.4(2)
C26 C10 C11 107.06(18)
C12 C11 C16 118.4(2)
C12 C11 C10 133.3(2)
C16 C11 C10 108.1(2)
C13 C12 C11 119.7(2)
C14 C13 C12 121.4(2)
C13 C14 C15 119.5(2)
C16 C15 C14 119.5(2)
C15 C16 C11 121.3(2)
C15 C16 C17 130.6(2)
C11 C16 C17 108.0(2)
C18 C17 C26 120.2(2)
C18 C17 C16 132.4(2)
C26 C17 C16 107.31(19)
C17 C18 C19 119.7(2)
C20 C19 C24 119.3(2)
C20 C19 C18 119.5(2)
C24 C19 C18 121.2(2)
C21 C20 C19 121.7(2)
C20 C21 C22 119.1(2)
C23 C22 C21 120.5(2)
C22 C23 C24 122.2(2)
C23 C24 C19 116.9(2)
C23 C24 C25 123.4(2)
C19 C24 C25 119.5(2)
C26 C25 C27 114.5(2)
C26 C25 C24 115.35(19)
C27 C25 C24 130.1(2)
C25 C26 C10 127.3(2)
C25 C26 C17 123.3(2)
C10 C26 C17 109.3(2)
C28 C27 C25 117.0(2)
C28 C27 C29 106.14(18)
C25 C27 C29 136.6(2)
C9 C28 C27 127.4(2)
C9 C28 C1 122.1(2)
C27 C28 C1 110.4(2)
C30 C29 C34 117.4(2)
C30 C29 C27 134.3(2)
C34 C29 C27 108.09(19)
C31 C30 C29 120.3(2)
C32 C31 C30 121.3(2)
C33 C32 C31 119.7(2)
C32 C33 C34 119.3(2)
C33 C34 C29 122.0(2)
C33 C34 C1 129.4(2)
C29 C34 C1 108.49(19)

loop_
_geom_bond_atom_site_label_1
_geom_bond_atom_site_label_2
_geom_bond_distance
C1 C2 1.346(3)
C1 C28 1.439(3)
C1 C34 1.463(3)
C2 C3 1.436(3)
C3 C4 1.401(3)
C3 C8 1.424(3)
C4 C5 1.365(3)
C5 C6 1.388(3)
C6 C7 1.377(3)
C7 C8 1.402(3)
C8 C9 1.466(3)
C9 C28 1.404(3)
C9 C10 1.411(3)
C10 C26 1.414(3)
C10 C11 1.485(3)
C11 C12 1.390(3)
C11 C16 1.409(3)
C12 C13 1.389(3)
C13 C14 1.382(3)
C14 C15 1.388(3)
C15 C16 1.383(3)
C16 C17 1.469(3)
C17 C18 1.342(3)
C17 C26 1.436(3)
C18 C19 1.435(3)
C19 C20 1.407(3)
C19 C24 1.422(3)
C20 C21 1.370(3)
C21 C22 1.385(3)
C22 C23 1.375(3)
C23 C24 1.403(3)
C24 C25 1.464(3)
C25 C26 1.411(3)
C25 C27 1.421(3)
C27 C28 1.417(3)
C27 C29 1.497(3)
C29 C30 1.388(3)
C29 C34 1.416(3)
C30 C31 1.387(3)
C31 C32 1.383(3)
C32 C33 1.379(3)
C33 C34 1.383(3)
